data_7215242
loop_
_publ_author_name
'Chen, Jing-Huo'
'Liu, Ya-Mei'
'Zhang, Jin-Xue'
'Zhu, Yan-Yan'
'Tang, Ming-Sheng'
'Ng, Seik Weng'
'Yang, Guang'

_publ_section_title
;
 Halogen-involving weak interactions manifested in the crystal structures
 of silver(i) or gold(i) 4-halogenated-3,5-diphenylpyrazolato trimers
;
_journal_issue 23
_journal_name_full CrystEngComm
_journal_page_first 4987
_journal_paper_doi 10.1039/c4ce00029c
_journal_volume 16
_journal_year 2014
_chemical_formula_sum 'C45 H30 Au3 I3 N6'
_chemical_formula_weight 1626.35
_chemical_name_systematic
; 
 ? 
;
_space_group_IT_number 14
_symmetry_cell_setting monoclinic
_symmetry_space_group_name_Hall '-P 2ybc'
_symmetry_space_group_name_H-M 'P 1 21/c 1'
_atom_sites_solution_hydrogens geom
_atom_sites_solution_primary direct
_atom_sites_solution_secondary difmap
_audit_creation_method SHELXL-97
_cell_angle_alpha 90.00
_cell_angle_beta 102.74(3)
_cell_angle_gamma 90.00
_cell_formula_units_Z 4
_cell_length_a 14.567(3)
_cell_length_b 28.956(6)
_cell_length_c 10.803(2)
_cell_measurement_reflns_used 10468
_cell_measurement_temperature 298(2)
_cell_measurement_theta_max 27.7692
_cell_measurement_theta_min 1.5964
_cell_volume 4444.5(16)
_computing_structure_refinement 'SHELXL-97 (Sheldrick, 1997)'
_computing_structure_solution 'SHELXS-97 (Sheldrick, 1990)'
_diffrn_ambient_temperature 298(2)
_diffrn_measured_fraction_theta_full 0.990
_diffrn_measured_fraction_theta_max 0.990
_diffrn_measurement_device_type
;
Saturn724 (4x4 bin mode)
;
_diffrn_measurement_method dtprofit.ref
_diffrn_radiation_monochromator graphite
_diffrn_radiation_source 'fine-focus sealed tube'
_diffrn_radiation_type MoK\a
_diffrn_radiation_wavelength 0.71073
_diffrn_reflns_av_R_equivalents 0.1057
_diffrn_reflns_av_sigmaI/netI 0.0830
_diffrn_reflns_limit_h_max 18
_diffrn_reflns_limit_h_min -19
_diffrn_reflns_limit_k_max 37
_diffrn_reflns_limit_k_min -37
_diffrn_reflns_limit_l_max 14
_diffrn_reflns_limit_l_min -14
_diffrn_reflns_number 49687
_diffrn_reflns_theta_full 27.81
_diffrn_reflns_theta_max 27.81
_diffrn_reflns_theta_min 1.41
_exptl_absorpt_coefficient_mu 12.000
_exptl_absorpt_correction_T_max 1.0000
_exptl_absorpt_correction_T_min 0.3956
_exptl_absorpt_correction_type multi-scan
_exptl_absorpt_process_details 'CrystalClear (Rigaku/MSC Inc., 2006)'
_exptl_crystal_colour colorless
_exptl_crystal_density_diffrn 2.430
_exptl_crystal_density_method 'not measured'
_exptl_crystal_description prism
_exptl_crystal_F_000 2952
_exptl_crystal_size_max 0.25
_exptl_crystal_size_mid 0.24
_exptl_crystal_size_min 0.22
_refine_diff_density_max 1.906
_refine_diff_density_min -3.092
_refine_diff_density_rms 0.564
_refine_ls_extinction_method none
_refine_ls_goodness_of_fit_ref 1.237
_refine_ls_hydrogen_treatment constr
_refine_ls_matrix_type full
_refine_ls_number_parameters 502
_refine_ls_number_reflns 10424
_refine_ls_number_restraints 24
_refine_ls_restrained_S_all 1.237
_refine_ls_R_factor_all 0.1134
_refine_ls_R_factor_gt 0.0938
_refine_ls_shift/su_max 0.000
_refine_ls_shift/su_mean 0.000
_refine_ls_structure_factor_coef Fsqd
_refine_ls_weighting_details 'calc w=1/[\s^2^(Fo^2^)+(0.0812P)^2^+49.5910P] where P=(Fo^2^+2Fc^2^)/3'
_refine_ls_weighting_scheme calc
_refine_ls_wR_factor_gt 0.2154
_refine_ls_wR_factor_ref 0.2296
_reflns_number_gt 8711
_reflns_number_total 10424
_reflns_threshold_expression >2sigma(I)
_cod_data_source_file c4ce00029c2.cif
_cod_data_source_block Au-IPh2pz
_cod_depositor_comments 'Adding full bibliography for 7215236--7215242.cif.'
_cod_original_cell_volume 4444.7(15)
_cod_original_sg_symbol_H-M P2(1)/c
_cod_database_code 7215242

loop_
_symmetry_equiv_pos_as_xyz
'x, y, z'
'-x, y+1/2, -z+1/2'
'-x, -y, -z'
'x, -y-1/2, z-1/2'

loop_
_atom_site_label
_atom_site_type_symbol
_atom_site_fract_x
_atom_site_fract_y
_atom_site_fract_z
_atom_site_U_iso_or_equiv
_atom_site_adp_type
_atom_site_occupancy
_atom_site_symmetry_multiplicity
_atom_site_calc_flag
_atom_site_refinement_flags
Au1 Au 0.61269(5) 0.12897(2) 0.53179(6) 0.04036(19) Uani 1 1 d .
Au2 Au 0.39138(5) 0.16276(2) 0.41054(6) 0.03954(19) Uani 1 1 d .
Au3 Au 0.45948(5) 0.05877(2) 0.32420(6) 0.04046(19) Uani 1 1 d .
N1 N 0.5667(11) 0.1900(4) 0.5914(13) 0.040(3) Uani 1 1 d .
N2 N 0.4856(9) 0.2072(5) 0.5155(13) 0.037(3) Uani 1 1 d .
N3 N 0.2943(10) 0.1191(5) 0.3099(13) 0.041(3) Uani 1 1 d .
N4 N 0.3242(9) 0.0786(4) 0.2665(13) 0.038(3) Uani 1 1 d .
N5 N 0.5957(11) 0.0413(5) 0.3862(13) 0.043(4) Uani 1 1 d .
N6 N 0.6588(11) 0.0718(5) 0.4606(15) 0.049(4) Uani 1 1 d .
C1 C 0.6098(11) 0.2219(6) 0.6767(14) 0.039(4) Uani 1 1 d .
C2 C 0.5505(13) 0.2609(6) 0.6478(15) 0.042(4) Uani 1 1 d .
C3 C 0.4729(11) 0.2509(5) 0.5479(14) 0.034(3) Uani 1 1 d .
C4 C 0.2006(11) 0.1241(5) 0.2683(15) 0.035(3) Uani 1 1 d .
C5 C 0.1653(12) 0.0851(6) 0.1939(17) 0.043(4) Uani 1 1 d .
C6 C 0.2443(12) 0.0572(6) 0.1948(15) 0.040(4) Uani 1 1 d .
C7 C 0.6446(13) 0.0035(6) 0.3626(17) 0.044(4) Uani 1 1 d .
C8 C 0.7367(13) 0.0090(6) 0.4249(17) 0.043(4) Uani 1 1 d .
C9 C 0.7455(12) 0.0533(6) 0.4845(17) 0.043(4) Uani 1 1 d .
C10 C 0.6908(11) 0.2130(6) 0.7770(16) 0.038(4) Uani 1 1 d .
C11 C 0.7691(13) 0.1903(8) 0.754(2) 0.057(5) Uani 1 1 d .
H11 H 0.7714 0.1822 0.6713 0.069 Uiso 1 1 calc R
C12 C 0.8457(16) 0.1793(8) 0.856(2) 0.075(8) Uani 1 1 d .
H12 H 0.8985 0.1645 0.8397 0.090 Uiso 1 1 calc R
C13 C 0.8419(15) 0.1905(8) 0.977(2) 0.063(6) Uani 1 1 d .
H13 H 0.8913 0.1828 1.0440 0.075 Uiso 1 1 calc R
C14 C 0.7646(16) 0.2132(8) 0.9984(19) 0.064(6) Uani 1 1 d .
H14 H 0.7620 0.2205 1.0815 0.076 Uiso 1 1 calc R
C15 C 0.6894(14) 0.2259(7) 0.9002(17) 0.055(5) Uani 1 1 d .
H15 H 0.6391 0.2427 0.9171 0.066 Uiso 1 1 calc R
C16 C 0.3967(8) 0.2797(4) 0.4787(11) 0.047(4) Uani 1 1 d G
C17 C 0.3463(9) 0.3089(4) 0.5415(9) 0.053(5) Uani 1 1 d G
H17 H 0.3614 0.3105 0.6296 0.063 Uiso 1 1 calc R
C18 C 0.2734(9) 0.3356(5) 0.4726(13) 0.061(5) Uani 1 1 d GU
H18 H 0.2397 0.3551 0.5146 0.073 Uiso 1 1 calc R
C19 C 0.2509(9) 0.3331(5) 0.3408(13) 0.080(7) Uani 1 1 d GU
H19 H 0.2021 0.3510 0.2947 0.096 Uiso 1 1 calc R
C20 C 0.3013(10) 0.3040(5) 0.2780(9) 0.071(6) Uani 1 1 d G
H20 H 0.2862 0.3024 0.1899 0.086 Uiso 1 1 calc R
C21 C 0.3742(9) 0.2773(4) 0.3469(11) 0.056(5) Uani 1 1 d G
H21 H 0.4079 0.2577 0.3049 0.067 Uiso 1 1 calc R
C22 C 0.1508(12) 0.1649(6) 0.3049(17) 0.043(4) Uani 1 1 d .
C23 C 0.1681(14) 0.1789(8) 0.4295(18) 0.060(6) Uani 1 1 d .
H23 H 0.2085 0.1621 0.4920 0.072 Uiso 1 1 calc R
C24 C 0.1241(16) 0.2188(9) 0.461(2) 0.077(8) Uani 1 1 d .
H24 H 0.1365 0.2286 0.5447 0.093 Uiso 1 1 calc R
C25 C 0.0639(17) 0.2434(8) 0.372(3) 0.080(8) Uani 1 1 d .
H25 H 0.0347 0.2695 0.3954 0.096 Uiso 1 1 calc R
C26 C 0.0456(16) 0.2302(7) 0.246(2) 0.066(6) Uani 1 1 d .
H26 H 0.0056 0.2477 0.1852 0.079 Uiso 1 1 calc R
C27 C 0.0879(16) 0.1897(7) 0.2111(19) 0.064(6) Uani 1 1 d .
H27 H 0.0742 0.1797 0.1272 0.076 Uiso 1 1 calc R
C28 C 0.2530(12) 0.0129(6) 0.130(2) 0.049(5) Uani 1 1 d .
C29 C 0.2187(16) 0.0077(7) -0.0013(19) 0.061(6) Uani 1 1 d .
H29 H 0.1969 0.0336 -0.0499 0.073 Uiso 1 1 calc R
C30 C 0.2161(16) -0.0345(8) -0.060(2) 0.074(7) Uani 1 1 d .
H30 H 0.1848 -0.0382 -0.1444 0.089 Uiso 1 1 calc R
C31 C 0.261(2) -0.0716(8) 0.009(3) 0.081(8) Uani 1 1 d .
H31 H 0.2652 -0.0995 -0.0315 0.098 Uiso 1 1 calc R
C32 C 0.2991(19) -0.0683(7) 0.132(3) 0.080(8) Uani 1 1 d .
H32 H 0.3267 -0.0941 0.1767 0.096 Uiso 1 1 calc R
C33 C 0.2978(15) -0.0255(6) 0.196(2) 0.055(5) Uani 1 1 d .
H33 H 0.3265 -0.0229 0.2818 0.067 Uiso 1 1 calc R
C34 C 0.5987(13) -0.0336(7) 0.2761(19) 0.051(5) Uani 1 1 d .
C35 C 0.5830(19) -0.0279(9) 0.145(2) 0.073(7) Uani 1 1 d .
H35 H 0.5950 0.0007 0.1128 0.088 Uiso 1 1 calc R
C36 C 0.550(2) -0.0637(8) 0.061(2) 0.075(7) Uani 1 1 d .
H36 H 0.5447 -0.0603 -0.0260 0.090 Uiso 1 1 calc R
C37 C 0.5247(19) -0.1046(9) 0.111(2) 0.077(7) Uani 1 1 d .
H37 H 0.4960 -0.1277 0.0563 0.093 Uiso 1 1 calc R
C38 C 0.541(2) -0.1117(7) 0.239(3) 0.083(8) Uani 1 1 d .
H38 H 0.5277 -0.1402 0.2705 0.100 Uiso 1 1 calc R
C39 C 0.578(2) -0.0767(8) 0.3221(19) 0.080(8) Uani 1 1 d .
H39 H 0.5891 -0.0818 0.4091 0.096 Uiso 1 1 calc R
C40 C 0.8309(13) 0.0797(7) 0.5453(19) 0.051(5) Uani 1 1 d .
C41 C 0.8936(16) 0.0633(9) 0.657(2) 0.071(7) Uani 1 1 d .
H41 H 0.8819 0.0364 0.6979 0.085 Uiso 1 1 calc R
C42 C 0.9758(18) 0.0910(9) 0.701(2) 0.076(7) Uani 1 1 d U
H42 H 1.0200 0.0814 0.7724 0.091 Uiso 1 1 calc R
C43 C 0.991(2) 0.1313(10) 0.641(3) 0.090(8) Uani 1 1 d U
H43 H 1.0450 0.1485 0.6733 0.109 Uiso 1 1 calc R
C44 C 0.929(2) 0.1465(10) 0.536(4) 0.106(11) Uani 1 1 d .
H44 H 0.9400 0.1738 0.4970 0.127 Uiso 1 1 calc R
C45 C 0.8500(18) 0.1211(9) 0.489(3) 0.083(8) Uani 1 1 d .
H45 H 0.8075 0.1317 0.4175 0.099 Uiso 1 1 calc R
I1 I 0.58614(10) 0.32765(4) 0.72377(12) 0.0533(3) Uani 1 1 d .
I2 I 0.02796(10) 0.06901(5) 0.11547(16) 0.0686(4) Uani 1 1 d .
I3 I 0.84730(12) -0.03672(6) 0.42111(18) 0.0796(5) Uani 1 1 d .

loop_
_atom_site_aniso_label
_atom_site_aniso_U_11
_atom_site_aniso_U_22
_atom_site_aniso_U_33
_atom_site_aniso_U_23
_atom_site_aniso_U_13
_atom_site_aniso_U_12
Au1 0.0372(4) 0.0377(3) 0.0420(4) -0.0025(3) -0.0005(3) 0.0035(3)
Au2 0.0339(4) 0.0393(3) 0.0402(3) -0.0046(3) -0.0031(3) -0.0013(3)
Au3 0.0324(4) 0.0398(4) 0.0446(4) -0.0027(3) -0.0013(3) 0.0020(3)
N1 0.049(9) 0.032(7) 0.035(7) -0.001(5) 0.000(6) 0.002(6)
N2 0.020(7) 0.040(7) 0.048(8) -0.007(6) -0.001(6) 0.001(6)
N3 0.039(8) 0.039(7) 0.039(7) -0.008(6) -0.002(6) 0.002(6)
N4 0.027(7) 0.027(6) 0.052(8) -0.004(5) -0.007(6) 0.001(5)
N5 0.045(9) 0.032(7) 0.041(7) -0.003(6) -0.018(7) -0.001(6)
N6 0.039(9) 0.054(9) 0.052(9) -0.005(7) 0.006(7) 0.006(7)
C1 0.023(8) 0.064(11) 0.025(7) 0.009(7) -0.002(6) 0.009(7)
C2 0.048(11) 0.039(9) 0.035(8) 0.000(6) -0.002(8) -0.011(8)
C3 0.035(9) 0.038(8) 0.030(7) -0.009(6) 0.013(7) -0.003(7)
C4 0.027(8) 0.038(8) 0.035(8) -0.007(6) -0.007(7) -0.002(6)
C5 0.027(9) 0.033(8) 0.059(11) -0.001(7) -0.009(8) -0.003(7)
C6 0.027(9) 0.057(10) 0.030(8) -0.008(7) -0.010(7) 0.003(7)
C7 0.037(10) 0.046(10) 0.048(10) -0.008(7) 0.008(8) 0.010(8)
C8 0.039(10) 0.032(8) 0.056(10) -0.002(7) 0.006(8) 0.014(7)
C9 0.032(9) 0.046(10) 0.053(10) -0.015(8) 0.015(8) 0.004(7)
C10 0.020(8) 0.046(9) 0.044(9) -0.010(7) -0.003(7) -0.012(7)
C11 0.031(10) 0.082(15) 0.056(12) -0.014(10) 0.004(9) -0.001(10)
C12 0.052(14) 0.059(13) 0.094(18) -0.014(12) -0.028(13) 0.020(11)
C13 0.048(13) 0.065(13) 0.065(14) -0.010(11) -0.009(10) -0.002(10)
C14 0.068(15) 0.071(14) 0.039(10) 0.001(9) -0.016(10) 0.016(12)
C15 0.043(11) 0.079(14) 0.039(9) -0.005(9) 0.002(8) 0.019(10)
C16 0.044(11) 0.029(8) 0.062(11) 0.000(7) 0.000(9) 0.005(7)
C17 0.054(12) 0.051(11) 0.055(11) 0.006(9) 0.016(10) 0.012(9)
C18 0.055(9) 0.065(9) 0.066(9) -0.005(7) 0.019(7) 0.010(7)
C19 0.067(10) 0.078(10) 0.089(11) 0.003(8) 0.004(8) 0.014(8)
C20 0.068(16) 0.073(15) 0.061(14) -0.005(11) -0.010(12) 0.009(12)
C21 0.064(14) 0.058(12) 0.041(10) -0.011(8) 0.005(9) 0.008(10)
C22 0.031(9) 0.049(10) 0.045(9) -0.004(7) 0.001(7) -0.006(7)
C23 0.048(12) 0.094(16) 0.041(10) -0.034(10) 0.016(9) 0.001(11)
C24 0.055(14) 0.12(2) 0.056(13) -0.031(13) 0.010(11) 0.022(14)
C25 0.069(16) 0.065(14) 0.102(19) -0.022(13) 0.012(14) 0.049(13)
C26 0.059(14) 0.058(13) 0.084(16) -0.010(11) 0.023(12) 0.019(11)
C27 0.076(16) 0.060(13) 0.042(10) -0.003(9) -0.016(10) 0.010(11)
C28 0.024(9) 0.038(9) 0.082(14) -0.003(9) 0.002(9) -0.009(7)
C29 0.068(15) 0.050(11) 0.055(12) -0.003(9) -0.011(10) -0.016(10)
C30 0.049(13) 0.081(16) 0.083(16) -0.043(13) -0.006(12) -0.028(12)
C31 0.10(2) 0.038(11) 0.10(2) -0.014(12) -0.002(16) 0.002(12)
C32 0.086(19) 0.038(11) 0.11(2) -0.001(12) 0.002(16) -0.006(11)
C33 0.060(13) 0.038(10) 0.072(13) -0.002(9) 0.023(11) 0.004(9)
C34 0.039(11) 0.050(11) 0.063(12) 0.005(9) 0.007(9) 0.020(9)
C35 0.096(19) 0.084(16) 0.045(11) 0.014(11) 0.027(12) -0.011(14)
C36 0.10(2) 0.073(15) 0.044(11) -0.005(10) 0.004(12) 0.021(14)
C37 0.087(19) 0.081(17) 0.067(15) -0.018(13) 0.021(14) -0.007(14)
C38 0.13(2) 0.033(10) 0.10(2) 0.007(11) 0.056(18) 0.019(13)
C39 0.15(3) 0.057(13) 0.038(10) -0.001(9) 0.033(13) -0.034(15)
C40 0.031(10) 0.059(12) 0.060(12) -0.028(9) 0.003(8) -0.001(8)
C41 0.052(14) 0.11(2) 0.049(12) -0.012(12) 0.013(10) 0.016(13)
C42 0.063(10) 0.084(10) 0.076(10) -0.012(8) 0.004(8) 0.006(8)
C43 0.086(11) 0.093(11) 0.091(11) -0.016(9) 0.016(9) -0.003(9)
C44 0.062(18) 0.074(18) 0.17(3) 0.01(2) 0.01(2) 0.008(15)
C45 0.059(16) 0.073(16) 0.11(2) -0.013(15) 0.012(15) -0.017(13)
I1 0.0627(9) 0.0425(6) 0.0499(7) -0.0112(5) 0.0022(6) -0.0061(6)
I2 0.0356(7) 0.0708(9) 0.0888(11) -0.0171(8) -0.0093(7) -0.0057(6)
I3 0.0555(9) 0.0742(10) 0.1003(13) -0.0203(9) -0.0018(9) 0.0305(8)

loop_
_atom_type_symbol
_atom_type_description
_atom_type_scat_dispersion_real
_atom_type_scat_dispersion_imag
_atom_type_scat_source
C C 0.0033 0.0016 'International Tables Vol C Tables 4.2.6.8 and 6.1.1.4'
H H 0.0000 0.0000 'International Tables Vol C Tables 4.2.6.8 and 6.1.1.4'
N N 0.0061 0.0033 'International Tables Vol C Tables 4.2.6.8 and 6.1.1.4'
I I -0.4742 1.8119 'International Tables Vol C Tables 4.2.6.8 and 6.1.1.4'
Au Au -2.0133 8.8022 'International Tables Vol C Tables 4.2.6.8 and 6.1.1.4'

loop_
_geom_angle_atom_site_label_1
_geom_angle_atom_site_label_2
_geom_angle_atom_site_label_3
_geom_angle
N6 Au1 N1 175.4(6)
N6 Au1 Au2 117.8(4)
N1 Au1 Au2 61.1(4)
N3 Au2 N2 178.0(6)
N3 Au2 Au1 121.7(4)
N2 Au2 Au1 59.6(4)
N3 Au2 Au3 60.4(4)
N2 Au2 Au3 121.1(4)
Au1 Au2 Au3 61.95(2)
N5 Au3 N4 177.7(5)
N5 Au3 Au2 117.5(4)
N4 Au3 Au2 60.2(4)
C1 N1 N2 111.6(13)
C1 N1 Au1 131.9(12)
N2 N1 Au1 115.0(9)
C3 N2 N1 109.6(12)
C3 N2 Au2 129.0(11)
N1 N2 Au2 119.4(10)
C4 N3 N4 110.7(12)
C4 N3 Au2 130.4(11)
N4 N3 Au2 118.7(10)
N3 N4 C6 106.3(13)
N3 N4 Au3 120.1(10)
C6 N4 Au3 133.2(11)
C7 N5 N6 108.2(14)
C7 N5 Au3 131.1(11)
N6 N5 Au3 120.5(11)
C9 N6 N5 109.3(14)
C9 N6 Au1 129.5(12)
N5 N6 Au1 120.7(11)
N1 C1 C2 103.0(13)
N1 C1 C10 124.7(16)
C2 C1 C10 132.0(16)
C3 C2 C1 110.6(15)
C3 C2 I1 124.8(12)
C1 C2 I1 123.9(12)
N2 C3 C2 105.1(14)
N2 C3 C16 122.8(13)
C2 C3 C16 131.9(14)
N3 C4 C5 108.6(14)
N3 C4 C22 121.0(14)
C5 C4 C22 130.4(15)
C6 C5 C4 105.1(14)
C6 C5 I2 126.5(12)
C4 C5 I2 128.1(13)
N4 C6 C5 109.3(14)
N4 C6 C28 120.0(14)
C5 C6 C28 130.6(15)
N5 C7 C8 108.1(15)
N5 C7 C34 121.3(15)
C8 C7 C34 130.5(16)
C7 C8 C9 107.8(15)
C7 C8 I3 126.2(13)
C9 C8 I3 125.8(13)
N6 C9 C8 106.5(15)
N6 C9 C40 122.8(15)
C8 C9 C40 130.1(15)
C11 C10 C15 119.2(16)
C11 C10 C1 121.3(16)
C15 C10 C1 119.4(16)
C10 C11 C12 120(2)
C13 C12 C11 120(2)
C12 C13 C14 119(2)
C13 C14 C15 122(2)
C10 C15 C14 118.9(18)
C17 C16 C21 120.0
C17 C16 C3 121.4(10)
C21 C16 C3 118.5(10)
C16 C17 C18 120.0
C17 C18 C19 120.0
C18 C19 C20 120.0
C21 C20 C19 120.0
C20 C21 C16 120.0
C23 C22 C27 120.3(19)
C23 C22 C4 120.1(17)
C27 C22 C4 119.6(16)
C22 C23 C24 119(2)
C25 C24 C23 122(2)
C24 C25 C26 120.4(19)
C25 C26 C27 120(2)
C22 C27 C26 118.8(19)
C29 C28 C33 117.0(18)
C29 C28 C6 121.5(17)
C33 C28 C6 121.4(18)
C30 C29 C28 122(2)
C29 C30 C31 118(2)
C32 C31 C30 122(2)
C31 C32 C33 120(2)
C28 C33 C32 120(2)
C35 C34 C39 118(2)
C35 C34 C7 120.3(19)
C39 C34 C7 121.6(18)
C34 C35 C36 122(2)
C37 C36 C35 118(2)
C38 C37 C36 121(2)
C37 C38 C39 120(2)
C38 C39 C34 120(2)
C45 C40 C41 120(2)
C45 C40 C9 118.5(19)
C41 C40 C9 121(2)
C40 C41 C42 115(2)
C43 C42 C41 122(3)
C44 C43 C42 121(3)
C43 C44 C45 119(3)
C44 C45 C40 122(3)

loop_
_geom_bond_atom_site_label_1
_geom_bond_atom_site_label_2
_geom_bond_distance
Au1 N6 2.003(15)
Au1 N1 2.045(13)
Au1 Au2 3.3471(13)
Au2 N3 2.025(14)
Au2 N2 2.034(13)
Au2 Au3 3.3658(11)
Au3 N5 2.015(15)
Au3 N4 2.015(13)
N1 C1 1.36(2)
N1 N2 1.374(18)
N2 C3 1.338(19)
N3 C4 1.35(2)
N3 N4 1.369(18)
N4 C6 1.394(19)
N5 C7 1.36(2)
N5 N6 1.394(19)
N6 C9 1.34(2)
C1 C2 1.41(2)
C1 C10 1.44(2)
C2 C3 1.41(2)
C2 I1 2.118(16)
C3 C16 1.456(18)
C4 C5 1.41(2)
C4 C22 1.48(2)
C5 C6 1.41(2)
C5 I2 2.047(16)
C6 C28 1.48(2)
C7 C8 1.37(2)
C7 C34 1.48(3)
C8 C9 1.43(2)
C8 I3 2.092(16)
C9 C40 1.48(2)
C10 C11 1.39(2)
C10 C15 1.39(2)
C11 C12 1.42(3)
C12 C13 1.36(3)
C13 C14 1.37(3)
C14 C15 1.40(2)
C16 C17 1.3900
C16 C21 1.3900
C17 C18 1.3900
C18 C19 1.3900
C19 C20 1.3900
C20 C21 1.3900
C22 C23 1.37(2)
C22 C27 1.40(2)
C23 C24 1.40(3)
C24 C25 1.35(3)
C25 C26 1.38(3)
C26 C27 1.42(3)
C28 C29 1.40(3)
C28 C33 1.40(3)
C29 C30 1.37(3)
C30 C31 1.39(3)
C31 C32 1.32(3)
C32 C33 1.42(3)
C34 C35 1.39(3)
C34 C39 1.40(3)
C35 C36 1.39(3)
C36 C37 1.38(3)
C37 C38 1.37(3)
C38 C39 1.38(3)
C40 C45 1.40(3)
C40 C41 1.42(3)
C41 C42 1.43(3)
C42 C43 1.38(4)
C43 C44 1.36(4)
C44 C45 1.36(3)
